data_2216866
loop_
_publ_author_name
'da Silva, Luiz Everson'
'de Sousa Jr., Paulo Teixeira'
'Dall'Oglio, Evandro Luiz'
'Foro, Sabine'

_publ_section_title
Diaquabis[2,5-dichloro-<i>N</i>-(1,5-dimethyl-3-oxo-2-phenyl-2,3-dihydro-1<i>H</i>-pyrazol-4-yl)benzenesulfonamidato-\k<i>N</i>]zinc(II)
_journal_coeditor_code AT2502
_journal_issue 1
_journal_name_full 'Acta Crystallographica Section E'
_journal_page_first m22
_journal_page_last m23
_journal_paper_doi 10.1107/S1600536807061533
_journal_volume 64
_journal_year 2008
_chemical_formula_iupac '[Zn (C17 H14 Cl2 N3 O3 S)2 (H2 O)2]'
_chemical_formula_moiety 'C34 H32 Cl4 N6 O8 S2 Zn'
_chemical_formula_sum 'C34 H32 Cl4 N6 O8 S2 Zn'
_chemical_formula_weight 923.95
_chemical_name_systematic
;
Diaquabis[2,5-dichloro-<i>N</i>-(1,5-dimethyl-3-oxo-2-phenyl-2,3-dihydro-
1<i>H-pyrazol-4-yl)benzenesulfonamidato-\kN]zinc(II)
;
_space_group_IT_number 14
_symmetry_cell_setting monoclinic
_symmetry_space_group_name_Hall '-P 2yn'
_symmetry_space_group_name_H-M 'P 1 21/n 1'
_atom_sites_solution_hydrogens geom
_atom_sites_solution_primary direct
_atom_sites_solution_secondary difmap
_audit_creation_method SHELXL-97
_cell_angle_alpha 90.00
_cell_angle_beta 104.681(4)
_cell_angle_gamma 90.00
_cell_formula_units_Z 4
_cell_length_a 15.0683(7)
_cell_length_b 12.3009(5)
_cell_length_c 21.8256(9)
_cell_measurement_reflns_used 8931
_cell_measurement_temperature 299(2)
_cell_measurement_theta_max 24.96
_cell_measurement_theta_min 1.91
_cell_volume 3913.4(3)
_computing_cell_refinement 'CrysAlis RED (Oxford Diffraction, 2007)'
_computing_data_collection 'CrysAlis CCD (Oxford Diffraction, 2007)'
_computing_data_reduction 'CrysAlis RED (Oxford Diffraction, 2007)'
_computing_molecular_graphics 'PLATON (Spek, 2003)'
_computing_publication_material 'SHELXL97 (Sheldrick, 1997)'
_computing_structure_refinement 'SHELXL97 (Sheldrick, 1997)'
_computing_structure_solution 'SHELXS97 (Sheldrick, 1997)'
_diffrn_ambient_temperature 299(2)
_diffrn_measured_fraction_theta_full 0.997
_diffrn_measured_fraction_theta_max 0.997
_diffrn_measurement_device_type
;
Oxford Diffraction Xcalibur diffractometer
with Sapphire CCD detector
;
_diffrn_measurement_method
;
Rotation method data acquisition using omega and phi scans.
;
_diffrn_radiation_monochromator graphite
_diffrn_radiation_source 'fine-focus sealed tube'
_diffrn_radiation_type MoK\a
_diffrn_radiation_wavelength 0.71073
_diffrn_reflns_av_R_equivalents 0.0226
_diffrn_reflns_av_sigmaI/netI 0.0283
_diffrn_reflns_limit_h_max 18
_diffrn_reflns_limit_h_min -18
_diffrn_reflns_limit_k_max 15
_diffrn_reflns_limit_k_min -11
_diffrn_reflns_limit_l_max 27
_diffrn_reflns_limit_l_min -27
_diffrn_reflns_number 29052
_diffrn_reflns_theta_full 26.37
_diffrn_reflns_theta_max 26.37
_diffrn_reflns_theta_min 2.22
_diffrn_standards_decay_% 0
_exptl_absorpt_coefficient_mu 1.066
_exptl_absorpt_correction_T_max 0.6983
_exptl_absorpt_correction_T_min 0.5965
_exptl_absorpt_correction_type multi-scan
_exptl_absorpt_process_details '(CrysAlis RED; Oxford Diffraction, 2007)'
_exptl_crystal_colour colourless
_exptl_crystal_density_diffrn 1.568
_exptl_crystal_density_method 'not measured'
_exptl_crystal_description prism
_exptl_crystal_F_000 1888
_exptl_crystal_size_max 0.50
_exptl_crystal_size_mid 0.42
_exptl_crystal_size_min 0.36
_refine_diff_density_max 0.729
_refine_diff_density_min -0.562
_refine_ls_extinction_method none
_refine_ls_goodness_of_fit_ref 1.090
_refine_ls_hydrogen_treatment mixed
_refine_ls_matrix_type full
_refine_ls_number_parameters 512
_refine_ls_number_reflns 7987
_refine_ls_number_restraints 6
_refine_ls_restrained_S_all 1.091
_refine_ls_R_factor_all 0.0719
_refine_ls_R_factor_gt 0.0377
_refine_ls_shift/su_max 0.001
_refine_ls_shift/su_mean 0.000
_refine_ls_structure_factor_coef Fsqd
_refine_ls_weighting_details 'calc w=1/[\s^2^(Fo^2^)+(0.0463P)^2^+4.1837P] where P=(Fo^2^+2Fc^2^)/3'
_refine_ls_weighting_scheme calc
_refine_ls_wR_factor_gt 0.0906
_refine_ls_wR_factor_ref 0.1178
_reflns_number_gt 5392
_reflns_number_total 7987
_reflns_threshold_expression >2sigma(I)
_cod_data_source_file at2502.cif
_cod_data_source_block I
_cod_original_sg_symbol_H-M 'P 21/n'
_cod_database_code 2216866
_cod_database_fobs_code 2216866

loop_
_symmetry_equiv_pos_as_xyz
'x, y, z'
'-x+1/2, y+1/2, -z+1/2'
'-x, -y, -z'
'x-1/2, -y-1/2, z-1/2'

loop_
_atom_site_type_symbol
_atom_site_label
_atom_site_fract_x
_atom_site_fract_y
_atom_site_fract_z
_atom_site_U_iso_or_equiv
_atom_site_adp_type
_atom_site_calc_flag
_atom_site_refinement_flags
_atom_site_occupancy
C C1 0.5603(2) 0.6796(3) 0.28912(16) 0.0409(7) Uani d . 1
C C2 0.5768(2) 0.6727(3) 0.35422(16) 0.0440(8) Uani d . 1
H H2 0.5301 0.6517 0.3725 0.053 Uiso calc R 1
C C3 0.6630(2) 0.6972(3) 0.39213(17) 0.0494(9) Uani d . 1
C C4 0.7332(2) 0.7298(3) 0.36661(19) 0.0527(9) Uani d . 1
H H4 0.7902 0.7481 0.3927 0.063 Uiso calc R 1
C C5 0.7176(2) 0.7347(3) 0.3020(2) 0.0530(9) Uani d . 1
H H5 0.7647 0.7554 0.2841 0.064 Uiso calc R 1
C C6 0.6323(2) 0.7093(3) 0.26338(17) 0.0469(8) Uani d . 1
C C7 0.4364(2) 0.4486(2) 0.24139(14) 0.0333(7) Uani d . 1
C C8 0.5111(2) 0.3709(3) 0.25951(14) 0.0346(7) Uani d . 1
C C9 0.3639(2) 0.4081(3) 0.25942(15) 0.0383(7) Uani d . 1
C C10 0.5135(2) 0.1837(3) 0.30486(14) 0.0389(7) Uani d . 1
C C11 0.6071(2) 0.1694(3) 0.32822(15) 0.0439(8) Uani d . 1
H H11 0.6464 0.2290 0.3344 0.053 Uiso calc R 1
C C12 0.6417(3) 0.0660(3) 0.34219(17) 0.0528(9) Uani d . 1
H H12 0.7046 0.0560 0.3576 0.063 Uiso calc R 1
C C13 0.5844(3) -0.0222(3) 0.33367(18) 0.0583(10) Uani d . 1
H H13 0.6083 -0.0913 0.3442 0.070 Uiso calc R 1
C C14 0.4915(3) -0.0087(3) 0.3095(2) 0.0577(10) Uani d . 1
H H14 0.4527 -0.0687 0.3029 0.069 Uiso calc R 1
C C15 0.4561(2) 0.0943(3) 0.29522(17) 0.0477(8) Uani d . 1
H H15 0.3932 0.1036 0.2790 0.057 Uiso calc R 1
C C16 0.2069(2) 0.3622(3) 0.00350(14) 0.0396(7) Uani d . 1
C C17 0.1821(2) 0.2601(3) -0.02154(16) 0.0466(8) Uani d . 1
H H17 0.2209 0.2220 -0.0408 0.056 Uiso calc R 1
C C18 0.1005(3) 0.2152(4) -0.0180(2) 0.0654(11) Uani d . 1
C C19 0.0418(3) 0.2701(5) 0.0092(2) 0.0807(15) Uani d . 1
H H19 -0.0139 0.2390 0.0106 0.097 Uiso calc R 1
C C20 0.0652(3) 0.3710(5) 0.0345(2) 0.0777(15) Uani d . 1
H H20 0.0253 0.4087 0.0531 0.093 Uiso calc R 1
C C21 0.1481(2) 0.4170(3) 0.03238(17) 0.0557(10) Uani d . 1
C C22 0.4052(2) 0.2880(2) 0.08708(13) 0.0334(7) Uani d . 1
C C23 0.4841(2) 0.2373(3) 0.07336(14) 0.0350(7) Uani d . 1
C C24 0.3656(2) 0.2139(3) 0.11794(14) 0.0360(7) Uani d . 1
C C25 0.5654(2) 0.0663(3) 0.11081(16) 0.0399(7) Uani d . 1
C C26 0.6037(2) 0.0348(3) 0.06249(17) 0.0479(8) Uani d . 1
H H26 0.5750 0.0518 0.0206 0.057 Uiso calc R 1
C C27 0.6851(3) -0.0223(3) 0.0771(2) 0.0608(10) Uani d . 1
H H27 0.7117 -0.0434 0.0449 0.073 Uiso calc R 1
C C28 0.7271(3) -0.0482(3) 0.1386(2) 0.0641(11) Uani d . 1
H H28 0.7824 -0.0860 0.1481 0.077 Uiso calc R 1
C C29 0.6876(3) -0.0182(3) 0.1860(2) 0.0616(10) Uani d . 1
H H29 0.7156 -0.0371 0.2277 0.074 Uiso calc R 1
C C30 0.6065(2) 0.0399(3) 0.17273(17) 0.0492(8) Uani d . 1
H H30 0.5802 0.0609 0.2051 0.059 Uiso calc R 1
C C31 0.2695(2) 0.4531(3) 0.25029(19) 0.0547(9) Uani d . 1
H H31A 0.2563 0.5015 0.2146 0.066 Uiso calc R 1
H H31B 0.2656 0.4920 0.2876 0.066 Uiso calc R 1
H H31C 0.2258 0.3946 0.2427 0.066 Uiso calc R 1
C C32 0.3580(3) 0.2902(4) 0.34843(19) 0.0653(11) Uani d . 1
H H32A 0.3842 0.2232 0.3673 0.078 Uiso calc R 1
H H32B 0.2924 0.2865 0.3401 0.078 Uiso calc R 1
H H32C 0.3803 0.3492 0.3769 0.078 Uiso calc R 1
C C33 0.2803(2) 0.2221(3) 0.14020(16) 0.0452(8) Uani d . 1
H H33A 0.2929 0.1995 0.1837 0.054 Uiso calc R 1
H H33B 0.2340 0.1760 0.1147 0.054 Uiso calc R 1
H H33C 0.2592 0.2960 0.1366 0.054 Uiso calc R 1
C C34 0.3762(3) 0.0120(3) 0.1241(2) 0.0578(10) Uani d . 1
H H34A 0.4233 -0.0411 0.1395 0.069 Uiso calc R 1
H H34B 0.3460 -0.0036 0.0808 0.069 Uiso calc R 1
H H34C 0.3324 0.0096 0.1493 0.069 Uiso calc R 1
N N1 0.44014(18) 0.5439(2) 0.20587(12) 0.0362(6) Uani d . 1
N N2 0.47815(17) 0.2898(2) 0.29227(12) 0.0380(6) Uani d . 1
N N3 0.38412(17) 0.3080(2) 0.28874(13) 0.0418(6) Uani d . 1
N N4 0.37893(17) 0.3976(2) 0.07149(11) 0.0359(6) Uani d . 1
N N5 0.48516(17) 0.1322(2) 0.09505(12) 0.0382(6) Uani d . 1
N N6 0.41734(17) 0.1203(2) 0.12843(12) 0.0391(6) Uani d . 1
O O1 0.5833(2) 0.4718(3) 0.12585(15) 0.0683(8) Uani d D 1
H H11O 0.625(2) 0.516(3) 0.118(2) 0.082 Uiso d D 1
H H12O 0.582(3) 0.418(2) 0.0979(17) 0.082 Uiso d D 1
O O2 0.4242(3) 0.6670(3) 0.07039(15) 0.0901(11) Uani d D 1
H H21O 0.431(4) 0.721(3) 0.0980(18) 0.108 Uiso d D 1
H H22O 0.451(3) 0.692(4) 0.0415(17) 0.108 Uiso d D 1
O O3 0.39205(16) 0.6519(2) 0.28993(11) 0.0501(6) Uani d . 1
O O4 0.42301(18) 0.74189(19) 0.19750(12) 0.0553(6) Uani d . 1
O O5 0.34501(15) 0.3405(2) -0.04321(10) 0.0480(6) Uani d . 1
O O6 0.30904(17) 0.5236(2) -0.01506(11) 0.0535(6) Uani d . 1
O O7 0.58658(14) 0.3693(2) 0.24759(11) 0.0461(6) Uani d . 1
O O8 0.54446(15) 0.27471(18) 0.04963(11) 0.0441(5) Uani d . 1
Cl Cl1 0.68388(7) 0.68768(11) 0.47414(5) 0.0732(3) Uani d . 1
Cl Cl2 0.62100(8) 0.71621(9) 0.18265(5) 0.0690(3) Uani d . 1
Cl Cl3 0.07311(10) 0.08467(13) -0.04885(9) 0.1168(6) Uani d . 1
Cl Cl4 0.17694(9) 0.54153(11) 0.06876(6) 0.0899(4) Uani d . 1
S S1 0.44404(6) 0.65578(7) 0.24313(4) 0.03951(19) Uani d . 1
S S2 0.31731(5) 0.41072(7) 0.00093(4) 0.03802(19) Uani d . 1
Zn Zn1 0.45325(3) 0.52527(3) 0.116433(17) 0.03809(11) Uani d . 1

loop_
_atom_site_aniso_label
_atom_site_aniso_U_11
_atom_site_aniso_U_22
_atom_site_aniso_U_33
_atom_site_aniso_U_12
_atom_site_aniso_U_13
_atom_site_aniso_U_23
C1 0.0483(19) 0.0283(16) 0.0476(19) -0.0001(14) 0.0150(15) -0.0068(15)
C2 0.0430(18) 0.0366(18) 0.054(2) 0.0020(14) 0.0149(16) -0.0062(16)
C3 0.052(2) 0.044(2) 0.051(2) 0.0089(16) 0.0104(17) -0.0064(17)
C4 0.0405(19) 0.043(2) 0.072(3) 0.0043(16) 0.0109(18) -0.0070(19)
C5 0.049(2) 0.039(2) 0.077(3) -0.0023(16) 0.0265(19) -0.0066(19)
C6 0.061(2) 0.0317(17) 0.054(2) -0.0056(16) 0.0260(18) -0.0063(16)
C7 0.0366(16) 0.0326(16) 0.0326(15) 0.0011(13) 0.0127(13) 0.0015(13)
C8 0.0351(16) 0.0368(17) 0.0328(15) -0.0030(13) 0.0101(13) -0.0013(14)
C9 0.0386(17) 0.0355(17) 0.0437(17) 0.0072(14) 0.0158(14) 0.0043(15)
C10 0.0437(18) 0.0388(18) 0.0346(16) 0.0035(14) 0.0108(14) 0.0083(14)
C11 0.0434(18) 0.045(2) 0.0407(17) 0.0015(15) 0.0048(14) 0.0002(16)
C12 0.048(2) 0.055(2) 0.048(2) 0.0158(18) 0.0000(16) -0.0009(18)
C13 0.072(3) 0.041(2) 0.060(2) 0.013(2) 0.013(2) 0.0081(19)
C14 0.061(2) 0.038(2) 0.073(3) -0.0053(17) 0.015(2) 0.0061(19)
C15 0.0412(18) 0.042(2) 0.058(2) -0.0020(15) 0.0092(16) 0.0106(17)
C16 0.0343(16) 0.050(2) 0.0336(16) 0.0065(14) 0.0068(13) 0.0073(15)
C17 0.0419(19) 0.052(2) 0.0443(19) -0.0029(16) 0.0073(15) 0.0061(17)
C18 0.048(2) 0.072(3) 0.070(3) -0.011(2) 0.004(2) 0.015(2)
C19 0.040(2) 0.122(5) 0.080(3) -0.009(3) 0.016(2) 0.019(3)
C20 0.043(2) 0.129(5) 0.065(3) 0.027(3) 0.022(2) 0.010(3)
C21 0.049(2) 0.073(3) 0.046(2) 0.0192(19) 0.0139(16) 0.0030(19)
C22 0.0346(15) 0.0334(16) 0.0321(15) -0.0023(13) 0.0083(12) 0.0006(13)
C23 0.0352(16) 0.0356(17) 0.0349(16) -0.0033(13) 0.0104(13) 0.0035(14)
C24 0.0367(16) 0.0393(18) 0.0327(15) -0.0031(14) 0.0102(13) 0.0008(14)
C25 0.0431(18) 0.0289(16) 0.0489(19) -0.0004(14) 0.0139(15) 0.0008(15)
C26 0.0486(19) 0.045(2) 0.052(2) 0.0025(16) 0.0163(16) -0.0065(17)
C27 0.060(2) 0.048(2) 0.083(3) 0.0109(19) 0.032(2) -0.007(2)
C28 0.052(2) 0.043(2) 0.097(3) 0.0128(18) 0.019(2) 0.010(2)
C29 0.067(3) 0.049(2) 0.065(2) 0.005(2) 0.009(2) 0.016(2)
C30 0.055(2) 0.043(2) 0.051(2) 0.0042(17) 0.0167(17) 0.0036(17)
C31 0.043(2) 0.056(2) 0.071(2) 0.0095(17) 0.0243(18) 0.012(2)
C32 0.067(3) 0.073(3) 0.069(3) 0.014(2) 0.041(2) 0.029(2)
C33 0.0418(18) 0.052(2) 0.0458(18) 0.0006(16) 0.0184(15) 0.0066(17)
C34 0.062(2) 0.046(2) 0.074(3) -0.0101(18) 0.034(2) 0.002(2)
N1 0.0462(15) 0.0300(14) 0.0340(13) -0.0019(11) 0.0133(11) 0.0005(11)
N2 0.0339(13) 0.0354(15) 0.0464(15) 0.0016(11) 0.0133(12) 0.0086(12)
N3 0.0370(14) 0.0426(16) 0.0515(16) 0.0043(12) 0.0215(12) 0.0135(13)
N4 0.0387(14) 0.0328(14) 0.0356(13) 0.0014(11) 0.0081(11) 0.0045(12)
N5 0.0389(14) 0.0349(15) 0.0462(15) 0.0005(11) 0.0206(12) 0.0058(12)
N6 0.0411(14) 0.0342(15) 0.0475(15) 0.0002(12) 0.0211(12) 0.0076(12)
O1 0.0611(17) 0.072(2) 0.080(2) -0.0129(15) 0.0329(15) -0.0137(16)
O2 0.156(3) 0.055(2) 0.062(2) -0.009(2) 0.033(2) 0.0071(16)
O3 0.0474(13) 0.0563(15) 0.0507(13) 0.0042(11) 0.0197(11) -0.0130(12)
O4 0.0726(17) 0.0336(13) 0.0566(15) 0.0086(12) 0.0109(13) 0.0037(12)
O5 0.0466(13) 0.0632(16) 0.0385(12) 0.0005(12) 0.0187(10) -0.0028(12)
O6 0.0624(15) 0.0448(14) 0.0498(14) -0.0028(12) 0.0074(12) 0.0156(12)
O7 0.0323(12) 0.0529(15) 0.0562(14) 0.0009(10) 0.0170(10) 0.0070(12)
O8 0.0415(12) 0.0425(13) 0.0549(14) -0.0006(10) 0.0244(11) 0.0090(11)
Cl1 0.0562(6) 0.1051(9) 0.0530(6) 0.0131(6) 0.0042(4) -0.0111(6)
Cl2 0.0884(7) 0.0679(7) 0.0600(6) -0.0338(6) 0.0361(5) -0.0118(5)
Cl3 0.0875(9) 0.0850(10) 0.1688(15) -0.0411(8) 0.0159(9) -0.0023(10)
Cl4 0.0998(9) 0.0860(9) 0.0894(8) 0.0301(7) 0.0343(7) -0.0232(7)
S1 0.0458(4) 0.0321(4) 0.0415(4) 0.0033(3) 0.0126(3) -0.0032(3)
S2 0.0391(4) 0.0404(5) 0.0346(4) -0.0002(3) 0.0096(3) 0.0048(4)
Zn1 0.0460(2) 0.0346(2) 0.0361(2) -0.00316(17) 0.01467(16) 0.00228(16)

loop_
_atom_type_symbol
_atom_type_description
_atom_type_scat_dispersion_real
_atom_type_scat_dispersion_imag
_atom_type_scat_source
C C 0.0033 0.0016 'International Tables Vol C Tables 4.2.6.8 and 6.1.1.4'
H H 0.0000 0.0000 'International Tables Vol C Tables 4.2.6.8 and 6.1.1.4'
N N 0.0061 0.0033 'International Tables Vol C Tables 4.2.6.8 and 6.1.1.4'
O O 0.0106 0.0060 'International Tables Vol C Tables 4.2.6.8 and 6.1.1.4'
Cl Cl 0.1484 0.1585 'International Tables Vol C Tables 4.2.6.8 and 6.1.1.4'
S S 0.1246 0.1234 'International Tables Vol C Tables 4.2.6.8 and 6.1.1.4'
Zn Zn 0.2839 1.4301 'International Tables Vol C Tables 4.2.6.8 and 6.1.1.4'

loop_
_geom_angle_atom_site_label_1
_geom_angle_atom_site_label_2
_geom_angle_atom_site_label_3
_geom_angle
_geom_angle_publ_flag
C2 C1 C6 118.5(3) ?
C2 C1 S1 117.2(2) ?
C6 C1 S1 124.3(3) ?
C1 C2 C3 119.8(3) ?
C1 C2 H2 120.1 ?
C3 C2 H2 120.1 ?
C4 C3 C2 121.6(3) ?
C4 C3 Cl1 118.6(3) ?
C2 C3 Cl1 119.8(3) ?
C5 C4 C3 118.7(3) ?
C5 C4 H4 120.6 ?
C3 C4 H4 120.6 ?
C4 C5 C6 120.6(3) ?
C4 C5 H5 119.7 ?
C6 C5 H5 119.7 ?
C5 C6 C1 120.8(3) ?
C5 C6 Cl2 116.6(3) ?
C1 C6 Cl2 122.6(3) ?
C9 C7 N1 127.9(3) ?
C9 C7 C8 107.8(3) ?
N1 C7 C8 124.0(3) ?
O7 C8 N2 124.6(3) ?
O7 C8 C7 130.3(3) ?
N2 C8 C7 105.0(2) ?
C7 C9 N3 111.3(3) ?
C7 C9 C31 129.8(3) ?
N3 C9 C31 118.8(3) ?
C15 C10 C11 119.7(3) ?
C15 C10 N2 121.0(3) ?
C11 C10 N2 119.3(3) ?
C12 C11 C10 119.5(3) ?
C12 C11 H11 120.3 ?
C10 C11 H11 120.3 ?
C13 C12 C11 120.7(3) ?
C13 C12 H12 119.7 ?
C11 C12 H12 119.7 ?
C12 C13 C14 120.2(4) ?
C12 C13 H13 119.9 ?
C14 C13 H13 119.9 ?
C13 C14 C15 119.7(4) ?
C13 C14 H14 120.2 ?
C15 C14 H14 120.2 ?
C14 C15 C10 120.3(3) ?
C14 C15 H15 119.8 ?
C10 C15 H15 119.8 ?
C17 C16 C21 118.8(3) ?
C17 C16 S2 117.0(2) ?
C21 C16 S2 124.1(3) ?
C18 C17 C16 120.1(4) ?
C18 C17 H17 120.0 ?
C16 C17 H17 120.0 ?
C19 C18 C17 121.1(4) ?
C19 C18 Cl3 120.5(4) ?
C17 C18 Cl3 118.4(4) ?
C18 C19 C20 119.7(4) ?
C18 C19 H19 120.1 ?
C20 C19 H19 120.1 ?
C19 C20 C21 120.0(4) ?
C19 C20 H20 120.0 ?
C21 C20 H20 120.0 ?
C20 C21 C16 120.2(4) ?
C20 C21 Cl4 118.1(3) ?
C16 C21 Cl4 121.6(3) ?
C24 C22 N4 128.6(3) ?
C24 C22 C23 107.6(3) ?
N4 C22 C23 123.8(3) ?
O8 C23 N5 123.1(3) ?
O8 C23 C22 131.0(3) ?
N5 C23 C22 105.9(2) ?
C22 C24 N6 110.0(3) ?
C22 C24 C33 129.9(3) ?
N6 C24 C33 120.1(3) ?
C30 C25 C26 120.9(3) ?
C30 C25 N5 121.0(3) ?
C26 C25 N5 118.0(3) ?
C27 C26 C25 119.1(4) ?
C27 C26 H26 120.4 ?
C25 C26 H26 120.4 ?
C28 C27 C26 120.6(4) ?
C28 C27 H27 119.7 ?
C26 C27 H27 119.7 ?
C27 C28 C29 119.8(4) ?
C27 C28 H28 120.1 ?
C29 C28 H28 120.1 ?
C28 C29 C30 120.8(4) ?
C28 C29 H29 119.6 ?
C30 C29 H29 119.6 ?
C25 C30 C29 118.9(3) ?
C25 C30 H30 120.6 ?
C29 C30 H30 120.6 ?
C9 C31 H31A 109.5 ?
C9 C31 H31B 109.5 ?
H31A C31 H31B 109.5 ?
C9 C31 H31C 109.5 ?
H31A C31 H31C 109.5 ?
H31B C31 H31C 109.5 ?
N3 C32 H32A 109.5 ?
N3 C32 H32B 109.5 ?
H32A C32 H32B 109.5 ?
N3 C32 H32C 109.5 ?
H32A C32 H32C 109.5 ?
H32B C32 H32C 109.5 ?
C24 C33 H33A 109.5 ?
C24 C33 H33B 109.5 ?
H33A C33 H33B 109.5 ?
C24 C33 H33C 109.5 ?
H33A C33 H33C 109.5 ?
H33B C33 H33C 109.5 ?
N6 C34 H34A 109.5 ?
N6 C34 H34B 109.5 ?
H34A C34 H34B 109.5 ?
N6 C34 H34C 109.5 ?
H34A C34 H34C 109.5 ?
H34B C34 H34C 109.5 ?
C7 N1 S1 116.0(2) ?
C7 N1 Zn1 117.49(19) ?
S1 N1 Zn1 126.19(14) ?
C8 N2 C10 126.7(3) ?
C8 N2 N3 110.0(2) ?
C10 N2 N3 118.7(2) ?
C9 N3 N2 105.4(2) ?
C9 N3 C32 117.7(3) ?
N2 N3 C32 114.7(3) ?
C22 N4 S2 112.7(2) ?
C22 N4 Zn1 122.10(19) ?
S2 N4 Zn1 120.23(14) ?
C23 N5 N6 109.3(2) ?
C23 N5 C25 123.6(2) ?
N6 N5 C25 120.0(2) ?
C24 N6 N5 106.4(2) ?
C24 N6 C34 122.6(3) ?
N5 N6 C34 114.4(3) ?
Zn1 O1 H11O 120(3) ?
Zn1 O1 H12O 108(3) ?
H11O O1 H12O 102(2) ?
Zn1 O2 H21O 110(3) ?
Zn1 O2 H22O 126(4) ?
H21O O2 H22O 103(3) ?
O4 S1 O3 117.03(15) ?
O4 S1 N1 108.11(14) ?
O3 S1 N1 112.20(14) ?
O4 S1 C1 106.15(16) ?
O3 S1 C1 103.70(15) ?
N1 S1 C1 109.20(14) ?
O6 S2 O5 116.33(15) ?
O6 S2 N4 109.16(14) ?
O5 S2 N4 113.04(14) ?
O6 S2 C16 107.99(15) ?
O5 S2 C16 104.64(15) ?
N4 S2 C16 104.83(14) ?
O2 Zn1 N1 108.83(12) y
O2 Zn1 O1 114.56(15) y
N1 Zn1 O1 105.49(11) y
O2 Zn1 N4 114.00(13) y
N1 Zn1 N4 112.12(10) y
O1 Zn1 N4 101.44(11) y

loop_
_geom_bond_atom_site_label_1
_geom_bond_atom_site_label_2
_geom_bond_distance
_geom_bond_publ_flag
C1 C2 1.382(5) ?
C1 C6 1.391(5) ?
C1 S1 1.809(3) ?
C2 C3 1.385(5) ?
C2 H2 0.9300 ?
C3 C4 1.374(5) ?
C3 Cl1 1.741(4) ?
C4 C5 1.370(5) ?
C4 H4 0.9300 ?
C5 C6 1.383(5) ?
C5 H5 0.9300 ?
C6 Cl2 1.729(4) ?
C7 C9 1.348(4) ?
C7 N1 1.414(4) ?
C7 C8 1.452(4) ?
C8 O7 1.230(3) ?
C8 N2 1.390(4) ?
C9 N3 1.386(4) ?
C9 C31 1.492(4) ?
C10 C15 1.383(5) ?
C10 C11 1.384(4) ?
C10 N2 1.410(4) ?
C11 C12 1.379(5) ?
C11 H11 0.9300 ?
C12 C13 1.370(5) ?
C12 H12 0.9300 ?
C13 C14 1.375(5) ?
C13 H13 0.9300 ?
C14 C15 1.380(5) ?
C14 H14 0.9300 ?
C15 H15 0.9300 ?
C16 C17 1.382(5) ?
C16 C21 1.386(5) ?
C16 S2 1.781(3) ?
C17 C18 1.369(5) ?
C17 H17 0.9300 ?
C18 C19 1.362(7) ?
C18 Cl3 1.750(5) ?
C19 C20 1.367(7) ?
C19 H19 0.9300 ?
C20 C21 1.384(6) ?
C20 H20 0.9300 ?
C21 Cl4 1.729(4) ?
C22 C24 1.358(4) ?
C22 N4 1.422(4) ?
C22 C23 1.440(4) ?
C23 O8 1.243(3) ?
C23 N5 1.375(4) ?
C24 N6 1.377(4) ?
C24 C33 1.487(4) ?
C25 C30 1.375(5) ?
C25 C26 1.380(5) ?
C25 N5 1.423(4) ?
C26 C27 1.379(5) ?
C26 H26 0.9300 ?
C27 C28 1.368(6) ?
C27 H27 0.9300 ?
C28 C29 1.370(6) ?
C28 H28 0.9300 ?
C29 C30 1.381(5) ?
C29 H29 0.9300 ?
C30 H30 0.9300 ?
C31 H31A 0.9600 ?
C31 H31B 0.9600 ?
C31 H31C 0.9600 ?
C32 N3 1.470(4) ?
C32 H32A 0.9600 ?
C32 H32B 0.9600 ?
C32 H32C 0.9600 ?
C33 H33A 0.9600 ?
C33 H33B 0.9600 ?
C33 H33C 0.9600 ?
C34 N6 1.462(4) ?
C34 H34A 0.9600 ?
C34 H34B 0.9600 ?
C34 H34C 0.9600 ?
N1 S1 1.592(3) ?
N1 Zn1 2.024(2) y
N2 N3 1.417(3) ?
N4 S2 1.592(3) ?
N4 Zn1 2.031(3) y
N5 N6 1.405(3) ?
O1 Zn1 2.028(3) y
O1 H11O 0.884(18) ?
O1 H12O 0.896(18) ?
O2 Zn1 2.004(3) y
O2 H21O 0.883(19) ?
O2 H22O 0.881(19) ?
O3 S1 1.437(2) ?
O4 S1 1.433(2) ?
O5 S2 1.433(2) ?
O6 S2 1.430(3) ?

loop_
_geom_hbond_atom_site_label_D
_geom_hbond_atom_site_label_H
_geom_hbond_atom_site_label_A
_geom_hbond_site_symmetry_A
_geom_hbond_distance_DH
_geom_hbond_distance_HA
_geom_hbond_distance_DA
_geom_hbond_angle_DHA
O1 H11O O5 3_665 0.884(18) 2.52(3) 3.277(4) 145(4)
O1 H12O O8 . 0.896(18) 2.06(2) 2.914(4) 160(4)
O2 H21O O4 . 0.883(19) 2.22(3) 2.928(4) 137(4)
O2 H22O O8 3_665 0.881(19) 2.05(3) 2.868(4) 154(5)

loop_
_geom_torsion_atom_site_label_1
_geom_torsion_atom_site_label_2
_geom_torsion_atom_site_label_3
_geom_torsion_atom_site_label_4
_geom_torsion
C6 C1 C2 C3 1.3(5)
S1 C1 C2 C3 -175.7(3)
C1 C2 C3 C4 0.8(5)
C1 C2 C3 Cl1 -179.6(3)
C2 C3 C4 C5 -2.0(5)
Cl1 C3 C4 C5 178.4(3)
C3 C4 C5 C6 1.2(5)
C4 C5 C6 C1 0.9(5)
C4 C5 C6 Cl2 -179.0(3)
C2 C1 C6 C5 -2.1(5)
S1 C1 C6 C5 174.7(3)
C2 C1 C6 Cl2 177.8(3)
S1 C1 C6 Cl2 -5.4(4)
C9 C7 C8 O7 172.7(3)
N1 C7 C8 O7 -2.0(5)
C9 C7 C8 N2 -4.2(3)
N1 C7 C8 N2 -178.8(3)
N1 C7 C9 N3 174.5(3)
C8 C7 C9 N3 0.1(4)
N1 C7 C9 C31 -3.2(6)
C8 C7 C9 C31 -177.7(3)
C15 C10 C11 C12 -0.7(5)
N2 C10 C11 C12 178.3(3)
C10 C11 C12 C13 -0.5(5)
C11 C12 C13 C14 1.6(6)
C12 C13 C14 C15 -1.4(6)
C13 C14 C15 C10 0.2(6)
C11 C10 C15 C14 0.9(5)
N2 C10 C15 C14 -178.1(3)
C21 C16 C17 C18 0.5(5)
S2 C16 C17 C18 176.4(3)
C16 C17 C18 C19 0.9(6)
C16 C17 C18 Cl3 -178.7(3)
C17 C18 C19 C20 -1.1(7)
Cl3 C18 C19 C20 178.4(4)
C18 C19 C20 C21 -0.1(7)
C19 C20 C21 C16 1.5(6)
C19 C20 C21 Cl4 -176.6(4)
C17 C16 C21 C20 -1.6(5)
S2 C16 C21 C20 -177.2(3)
C17 C16 C21 Cl4 176.3(3)
S2 C16 C21 Cl4 0.8(4)
C24 C22 C23 O8 -174.8(3)
N4 C22 C23 O8 3.5(5)
C24 C22 C23 N5 2.3(3)
N4 C22 C23 N5 -179.4(3)
N4 C22 C24 N6 -174.6(3)
C23 C22 C24 N6 3.6(3)
N4 C22 C24 C33 5.0(5)
C23 C22 C24 C33 -176.9(3)
C30 C25 C26 C27 -1.1(5)
N5 C25 C26 C27 175.3(3)
C25 C26 C27 C28 0.5(6)
C26 C27 C28 C29 0.7(6)
C27 C28 C29 C30 -1.3(6)
C26 C25 C30 C29 0.5(5)
N5 C25 C30 C29 -175.8(3)
C28 C29 C30 C25 0.7(6)
C9 C7 N1 S1 76.1(4)
C8 C7 N1 S1 -110.3(3)
C9 C7 N1 Zn1 -110.1(3)
C8 C7 N1 Zn1 63.5(3)
O7 C8 N2 C10 -15.3(5)
C7 C8 N2 C10 161.8(3)
O7 C8 N2 N3 -170.4(3)
C7 C8 N2 N3 6.6(3)
C15 C10 N2 C8 -133.8(3)
C11 C10 N2 C8 47.2(5)
C15 C10 N2 N3 19.4(4)
C11 C10 N2 N3 -159.5(3)
C7 C9 N3 N2 3.9(4)
C31 C9 N3 N2 -178.1(3)
C7 C9 N3 C32 133.2(3)
C31 C9 N3 C32 -48.8(5)
C8 N2 N3 C9 -6.6(3)
C10 N2 N3 C9 -164.0(3)
C8 N2 N3 C32 -137.7(3)
C10 N2 N3 C32 65.0(4)
C24 C22 N4 S2 -96.7(3)
C23 C22 N4 S2 85.3(3)
C24 C22 N4 Zn1 108.1(3)
C23 C22 N4 Zn1 -69.8(3)
O8 C23 N5 N6 170.1(3)
C22 C23 N5 N6 -7.3(3)
O8 C23 N5 C25 19.9(5)
C22 C23 N5 C25 -157.6(3)
C30 C25 N5 C23 109.5(4)
C26 C25 N5 C23 -67.0(4)
C30 C25 N5 N6 -37.8(4)
C26 C25 N5 N6 145.8(3)
C22 C24 N6 N5 -8.0(3)
C33 C24 N6 N5 172.4(3)
C22 C24 N6 C34 -142.5(3)
C33 C24 N6 C34 38.0(4)
C23 N5 N6 C24 9.5(3)
C25 N5 N6 C24 161.0(3)
C23 N5 N6 C34 148.1(3)
C25 N5 N6 C34 -60.4(4)
C7 N1 S1 O4 -164.9(2)
Zn1 N1 S1 O4 21.9(2)
C7 N1 S1 O3 -34.3(3)
Zn1 N1 S1 O3 152.46(17)
C7 N1 S1 C1 80.1(2)
Zn1 N1 S1 C1 -93.1(2)
C2 C1 S1 O4 133.1(3)
C6 C1 S1 O4 -43.7(3)
C2 C1 S1 O3 9.2(3)
C6 C1 S1 O3 -167.6(3)
C2 C1 S1 N1 -110.6(3)
C6 C1 S1 N1 72.6(3)
C22 N4 S2 O6 -168.7(2)
Zn1 N4 S2 O6 -13.0(2)
C22 N4 S2 O5 -37.5(2)
Zn1 N4 S2 O5 118.13(17)
C22 N4 S2 C16 75.8(2)
Zn1 N4 S2 C16 -128.50(17)
C17 C16 S2 O6 139.8(2)
C21 C16 S2 O6 -44.6(3)
C17 C16 S2 O5 15.3(3)
C21 C16 S2 O5 -169.1(3)
C17 C16 S2 N4 -103.9(3)
C21 C16 S2 N4 71.7(3)
C7 N1 Zn1 O2 165.5(2)
S1 N1 Zn1 O2 -21.4(2)
C7 N1 Zn1 O1 -71.1(2)
S1 N1 Zn1 O1 101.98(19)
C7 N1 Zn1 N4 38.4(2)
S1 N1 Zn1 N4 -148.45(17)
C22 N4 Zn1 O2 163.1(2)
S2 N4 Zn1 O2 9.8(2)
C22 N4 Zn1 N1 -72.6(2)
S2 N4 Zn1 N1 134.01(15)
C22 N4 Zn1 O1 39.5(2)
S2 N4 Zn1 O1 -113.89(17)
